data_4114834
loop_
_publ_author_name
'Yoshiaki Tanabe'
'Shigeki Kuwata'
'Youichi Ishii'

_publ_contact_author_address
;
    Department of Chemistry and Biotechnology
    Graduate School of Engineering, The University of Tokyo
    Honogo 7-3-1, Bunkyo-ku, Tokyo 113-8656 Japan
;
_publ_contact_author_email 'ishii@chembio.t.u-tokyo.ac.jp '
_publ_contact_author_fax +81-03-5841-7265
_publ_contact_author_name 'Prof. Youichi Ishii'
_publ_contact_author_phone +81-03-5841-7264
_publ_section_title
;
 Syntheses and Skeletal Transformations of NCNH- and NCN-Bridged
 Tetrairidium(III) Cages
;
_journal_name_full 'Journal of the American Chemical Society'
_journal_page_first 6528
_journal_page_last 6529
_journal_paper_doi 10.1021/ja017436e
_journal_volume 124
_journal_year 2002
_chemical_formula_sum 'C51 H72 I4 Ir4 N8'
_chemical_formula_weight 2073.68
_space_group_IT_number 19
_symmetry_cell_setting orthorhombic
_symmetry_Int_Tables_number 19
_symmetry_space_group_name_Hall 'P 2ac 2ab'
_symmetry_space_group_name_H-M 'P 21 21 21'
_audit_creation_date 'Mon Oct 22 132957 2001'
_audit_creation_method 'by teXsan'
_audit_update_record 'Wed Oct 31 180000 2001'
_cell_angle_alpha 90
_cell_angle_beta 90
_cell_angle_gamma 90
_cell_formula_units_Z 4
_cell_length_a 13.654(9)
_cell_length_b 13.776(8)
_cell_length_c 32.91(1)
_cell_measurement_reflns_used 25
_cell_measurement_temperature 294.2
_cell_measurement_theta_max 15.4
_cell_measurement_theta_min 12.2
_cell_volume 6190(6)
_computing_cell_refinement 'MSC/AFC Diffractometer Control'
_computing_data_collection 'MSC/AFC Diffractometer Control'
_computing_data_reduction 'teXsan Ver. 1.11'
_computing_publication_material 'teXsan Ver. 1.11'
_computing_structure_refinement 'teXsan Ver. 1.10'
_computing_structure_solution SIR92
_diffrn_measured_fraction_theta_full 0.9980
_diffrn_measured_fraction_theta_max 0.9980
_diffrn_measurement_device_type 'Rigaku AFC7R'
_diffrn_measurement_method \w-2\q
_diffrn_radiation_type 'Mo K\a'
_diffrn_radiation_wavelength 0.7107
_diffrn_reflns_limit_h_max 17
_diffrn_reflns_limit_h_min 0
_diffrn_reflns_limit_k_max 17
_diffrn_reflns_limit_k_min 0
_diffrn_reflns_limit_l_max 42
_diffrn_reflns_limit_l_min 0
_diffrn_reflns_number 7805
_diffrn_reflns_theta_full 27.50
_diffrn_reflns_theta_max 27.50
_diffrn_standards_decay_% 0.47
_diffrn_standards_interval_count 150
_diffrn_standards_number 3
_exptl_absorpt_coefficient_mu 10.631
_exptl_absorpt_correction_T_max 0.999
_exptl_absorpt_correction_T_min 0.689
_exptl_absorpt_correction_type psi-scan
_exptl_absorpt_process_details '(North, Phillips & Mathews, 1968)'
_exptl_crystal_colour orange
_exptl_crystal_density_diffrn 2.225
_exptl_crystal_description prismatic
_exptl_crystal_size_max 0.500
_exptl_crystal_size_mid 0.400
_exptl_crystal_size_min 0.400
_refine_diff_density_max 1.25
_refine_diff_density_min -1.11
_refine_ls_abs_structure_Flack 0.06(1)
_refine_ls_extinction_coef 0.00007(3)
_refine_ls_extinction_method
;
    Zachariasen(1967) type 2 gaussian isotropic
;
_refine_ls_goodness_of_fit_ref 1.373
_refine_ls_hydrogen_treatment noref
_refine_ls_number_parameters 343
_refine_ls_number_reflns 3791
_refine_ls_R_factor_gt 0.0500
_refine_ls_shift/su_max 0.0044
_refine_ls_structure_factor_coef F
_refine_ls_weighting_details 'w = 1/[\s^2^(Fo) + 0.00016|Fo|^2^]'
_refine_ls_weighting_scheme calc
_refine_ls_wR_factor_ref 0.0499
_reflns_number_gt 3791
_reflns_number_total 7805
_reflns_threshold_expression F^2^>3.0\s(F^2^)
_cod_data_source_file ja017436e_1.cif
_cod_data_source_block '[Cp*IrI(NCNH)]4'
_cod_original_cell_volume 6189(5)
_cod_original_formula_sum 'C51 H72 I4 Ir4 N8 '
_cod_database_code 4114834

loop_
_symmetry_equiv_pos_as_xyz
x,y,z
1/2-x,-y,1/2+z
1/2+x,1/2-y,-z
-x,1/2+y,1/2-z

loop_
_atom_site_label
_atom_site_type_symbol
_atom_site_fract_x
_atom_site_fract_y
_atom_site_fract_z
_atom_site_U_iso_or_equiv
_atom_site_adp_type
_atom_site_occupancy
_atom_site_calc_flag
Ir(1) Ir 0.48444(7) 0.44628(8) 0.43066(3) 0.0473(3) Uani 1.00 d
Ir(2) Ir 0.20101(7) 0.25732(7) 0.32443(3) 0.0465(3) Uani 1.00 d
Ir(3) Ir 0.02121(8) 0.56417(9) 0.41981(3) 0.0567(3) Uani 1.00 d
Ir(4) Ir 0.32128(8) 0.71377(7) 0.31322(3) 0.0509(3) Uani 1.00 d
I(1) I 0.3628(2) 0.3506(2) 0.48112(7) 0.0926(8) Uani 1.00 d
I(2) I 0.1165(2) 0.3723(2) 0.26822(7) 0.0868(8) Uani 1.00 d
I(3) I 0.1424(2) 0.6764(2) 0.46453(7) 0.0973(8) Uani 1.00 d
I(4) I 0.4199(2) 0.5793(1) 0.26975(6) 0.0759(7) Uani 1.00 d
N(1) N 0.419(2) 0.388(2) 0.3830(7) 0.074(8) Uani 1.00 d
N(2) N 0.323(1) 0.351(1) 0.3205(6) 0.055(6) Uani 1.00 d
N(3) N 0.158(1) 0.350(1) 0.3700(6) 0.048(6) Uani 1.00 d
N(4) N 0.125(1) 0.453(2) 0.4285(6) 0.059(6) Uani 1.00 d
N(5) N 0.103(2) 0.598(2) 0.3697(6) 0.068(7) Uani 1.00 d
N(6) N 0.199(1) 0.618(2) 0.3078(5) 0.060(6) Uani 1.00 d
N(7) N 0.356(2) 0.635(1) 0.3636(6) 0.058(7) Uani 1.00 d
N(8) N 0.373(2) 0.553(2) 0.4276(6) 0.065(7) Uani 1.00 d
C(1) C 0.374(2) 0.375(2) 0.3540(8) 0.048(7) Uani 1.00 d
C(2) C 0.144(2) 0.397(2) 0.3979(8) 0.059(9) Uani 1.00 d
C(3) C 0.147(2) 0.606(2) 0.3394(8) 0.050(7) Uani 1.00 d
C(4) C 0.354(2) 0.601(2) 0.3942(7) 0.043(7) Uani 1.00 d
C(5) C 0.603(2) 0.556(2) 0.4360(9) 0.080(9) Uiso 1.00 d
C(6) C 0.593(2) 0.489(2) 0.4708(9) 0.075(8) Uiso 1.00 d
C(7) C 0.617(2) 0.394(2) 0.4596(7) 0.050(7) Uiso 1.00 d
C(8) C 0.626(2) 0.394(2) 0.4158(8) 0.058(7) Uiso 1.00 d
C(9) C 0.615(2) 0.495(2) 0.3999(7) 0.050(7) Uiso 1.00 d
C(10) C 0.587(2) 0.662(2) 0.4359(9) 0.092(9) Uiso 1.00 d
C(11) C 0.586(2) 0.522(2) 0.5158(9) 0.088(9) Uiso 1.00 d
C(12) C 0.633(3) 0.311(3) 0.482(1) 0.12(1) Uiso 1.00 d
C(13) C 0.653(3) 0.317(3) 0.385(1) 0.13(1) Uiso 1.00 d
C(14) C 0.623(2) 0.535(2) 0.3579(8) 0.079(8) Uiso 1.00 d
C(15) C 0.231(2) 0.134(2) 0.3603(7) 0.049(6) Uiso 1.00 d
C(16) C 0.287(2) 0.132(2) 0.3264(9) 0.073(8) Uiso 1.00 d
C(17) C 0.223(2) 0.127(2) 0.2900(8) 0.069(8) Uiso 1.00 d
C(18) C 0.127(2) 0.126(2) 0.3039(8) 0.059(7) Uiso 1.00 d
C(19) C 0.136(2) 0.129(2) 0.3462(9) 0.072(8) Uiso 1.00 d
C(20) C 0.264(2) 0.131(2) 0.4028(8) 0.075(8) Uiso 1.00 d
C(21) C 0.401(2) 0.121(2) 0.3270(9) 0.071(8) Uiso 1.00 d
C(22) C 0.265(2) 0.119(2) 0.2464(9) 0.091(9) Uiso 1.00 d
C(23) C 0.040(2) 0.120(2) 0.2769(9) 0.084(9) Uiso 1.00 d
C(24) C 0.047(3) 0.125(3) 0.375(1) 0.13(1) Uiso 1.00 d
C(25) C -0.115(3) 0.626(3) 0.442(1) 0.13(1) Uiso 1.00 d
C(26) C -0.101(2) 0.535(2) 0.4563(10) 0.080(9) Uiso 1.00 d
C(27) C -0.105(2) 0.466(2) 0.4259(9) 0.066(8) Uiso 1.00 d
C(28) C -0.110(2) 0.512(2) 0.3893(8) 0.063(7) Uiso 1.00 d
C(29) C -0.116(2) 0.615(2) 0.3964(9) 0.077(8) Uiso 1.00 d
C(30) C -0.118(3) 0.730(3) 0.459(1) 0.14(1) Uiso 1.00 d
C(31) C -0.106(4) 0.527(4) 0.503(2) 0.193(9) Uiso 1.00 d
C(32) C -0.101(4) 0.353(4) 0.435(2) 0.205(9) Uiso 1.00 d
C(33) C -0.110(3) 0.460(3) 0.348(1) 0.12(1) Uiso 1.00 d
C(34) C -0.129(3) 0.683(3) 0.360(1) 0.13(1) Uiso 1.00 d
C(35) C 0.347(2) 0.849(2) 0.3409(7) 0.053(7) Uiso 1.00 d
C(36) C 0.410(2) 0.843(2) 0.3084(8) 0.055(7) Uiso 1.00 d
C(37) C 0.359(2) 0.831(2) 0.2736(10) 0.081(9) Uiso 1.00 d
C(38) C 0.261(2) 0.837(2) 0.2807(9) 0.069(8) Uiso 1.00 d
C(39) C 0.252(2) 0.848(2) 0.3236(9) 0.073(8) Uiso 1.00 d
C(40) C 0.372(3) 0.857(3) 0.384(1) 0.14(1) Uiso 1.00 d
C(41) C 0.520(2) 0.843(2) 0.3089(10) 0.103(10) Uiso 1.00 d
C(42) C 0.404(3) 0.830(3) 0.231(1) 0.14(1) Uiso 1.00 d
C(43) C 0.172(3) 0.836(3) 0.251(1) 0.13(1) Uiso 1.00 d
C(44) C 0.153(3) 0.859(3) 0.353(1) 0.16(1) Uiso 1.00 d
C(45) C 0.3337 0.5000 0.0943 0.3166 Uiso 1.00 d
C(46) C 0.2305 0.4658 0.0892 0.3166 Uiso 1.00 d
C(47) C 0.1598 0.4412 0.1253 0.3166 Uiso 1.00 d
C(48) C 0.1891 0.4722 0.1604 0.3166 Uiso 1.00 d
C(49) C 0.2762 0.5440 0.1691 0.3166 Uiso 1.00 d
C(50) C 0.3457 0.5520 0.1348 0.3166 Uiso 1.00 d
C(51) C 0.3918 0.5292 0.0633 0.1900 Uiso 1.00 d
H(1) H 0.3418 0.3765 0.2949 0.0659 Uiso 1.00 calc
H(2) H 0.1559 0.4434 0.4540 0.0713 Uiso 1.00 calc
H(3) H 0.1844 0.5859 0.2830 0.0720 Uiso 1.00 calc
H(4) H 0.3350 0.5655 0.4513 0.0785 Uiso 1.00 calc
H(5) H 0.6409 0.6930 0.4231 0.1099 Uiso 1.00 calc
H(6) H 0.5286 0.6763 0.4214 0.1099 Uiso 1.00 calc
H(7) H 0.5813 0.6843 0.4631 0.1099 Uiso 1.00 calc
H(8) H 0.6479 0.5138 0.5287 0.1054 Uiso 1.00 calc
H(9) H 0.5685 0.5891 0.5167 0.1054 Uiso 1.00 calc
H(10) H 0.5380 0.4850 0.5295 0.1054 Uiso 1.00 calc
H(11) H 0.6235 0.3245 0.5099 0.1404 Uiso 1.00 calc
H(12) H 0.5883 0.2620 0.4735 0.1404 Uiso 1.00 calc
H(13) H 0.6982 0.2889 0.4776 0.1404 Uiso 1.00 calc
H(14) H 0.6590 0.2560 0.3986 0.1500 Uiso 1.00 calc
H(15) H 0.6039 0.3129 0.3649 0.1500 Uiso 1.00 calc
H(16) H 0.7140 0.3330 0.3729 0.1500 Uiso 1.00 calc
H(17) H 0.6789 0.5770 0.3565 0.0943 Uiso 1.00 calc
H(18) H 0.6309 0.4838 0.3390 0.0943 Uiso 1.00 calc
H(19) H 0.5661 0.5714 0.3515 0.0943 Uiso 1.00 calc
H(20) H 0.2084 0.1327 0.4202 0.0900 Uiso 1.00 calc
H(21) H 0.2998 0.0732 0.4074 0.0900 Uiso 1.00 calc
H(22) H 0.3043 0.1857 0.4081 0.0900 Uiso 1.00 calc
H(23) H 0.4177 0.0615 0.3399 0.0848 Uiso 1.00 calc
H(24) H 0.4247 0.1208 0.2999 0.0848 Uiso 1.00 calc
H(25) H 0.4286 0.1736 0.3415 0.0848 Uiso 1.00 calc
H(26) H 0.3025 0.0607 0.2441 0.1088 Uiso 1.00 calc
H(27) H 0.2130 0.1173 0.2273 0.1088 Uiso 1.00 calc
H(28) H 0.3060 0.1730 0.2410 0.1088 Uiso 1.00 calc
H(29) H -0.0175 0.1204 0.2929 0.1005 Uiso 1.00 calc
H(30) H 0.0401 0.1750 0.2593 0.1005 Uiso 1.00 calc
H(31) H 0.0434 0.0626 0.2613 0.1005 Uiso 1.00 calc
H(32) H 0.0466 0.1818 0.3914 0.1583 Uiso 1.00 calc
H(33) H -0.0113 0.1233 0.3591 0.1583 Uiso 1.00 calc
H(34) H 0.0509 0.0693 0.3914 0.1583 Uiso 1.00 calc
H(35) H -0.1172 0.7282 0.4879 0.1708 Uiso 1.00 calc
H(36) H -0.0633 0.7658 0.4495 0.1708 Uiso 1.00 calc
H(37) H -0.1768 0.7614 0.4503 0.1708 Uiso 1.00 calc
H(38) H -0.1683 0.5483 0.5124 0.2318 Uiso 1.00 calc
H(39) H -0.0962 0.4613 0.5109 0.2318 Uiso 1.00 calc
H(40) H -0.0563 0.5664 0.5148 0.2318 Uiso 1.00 calc
H(41) H -0.1555 0.3352 0.4517 0.2457 Uiso 1.00 calc
H(42) H -0.1032 0.3176 0.4104 0.2457 Uiso 1.00 calc
H(43) H -0.0420 0.3379 0.4492 0.2457 Uiso 1.00 calc
H(44) H -0.1639 0.4172 0.3470 0.1462 Uiso 1.00 calc
H(45) H -0.1143 0.5066 0.3271 0.1462 Uiso 1.00 calc
H(46) H -0.0506 0.4244 0.3455 0.1462 Uiso 1.00 calc
H(47) H -0.1311 0.7478 0.3698 0.1591 Uiso 1.00 calc
H(48) H -0.0746 0.6749 0.3425 0.1591 Uiso 1.00 calc
H(49) H -0.1875 0.6673 0.3466 0.1591 Uiso 1.00 calc
H(50) H 0.4094 0.8012 0.3917 0.1703 Uiso 1.00 calc
H(51) H 0.4100 0.9135 0.3883 0.1703 Uiso 1.00 calc
H(52) H 0.3141 0.8596 0.3997 0.1703 Uiso 1.00 calc
H(53) H 0.5437 0.7832 0.2988 0.1238 Uiso 1.00 calc
H(54) H 0.5437 0.8947 0.2923 0.1238 Uiso 1.00 calc
H(55) H 0.5426 0.8526 0.3360 0.1238 Uiso 1.00 calc
H(56) H 0.4730 0.8258 0.2327 0.1717 Uiso 1.00 calc
H(57) H 0.3791 0.7764 0.2160 0.1717 Uiso 1.00 calc
H(58) H 0.3867 0.8887 0.2170 0.1717 Uiso 1.00 calc
H(59) H 0.1367 0.8949 0.2528 0.1574 Uiso 1.00 calc
H(60) H 0.1953 0.8282 0.2236 0.1574 Uiso 1.00 calc
H(61) H 0.1301 0.7830 0.2573 0.1574 Uiso 1.00 calc
H(62) H 0.1563 0.9197 0.3670 0.1939 Uiso 1.00 calc
H(63) H 0.0961 0.8571 0.3368 0.1939 Uiso 1.00 calc
H(64) H 0.1519 0.8079 0.3724 0.1939 Uiso 1.00 calc

loop_
_atom_site_aniso_label
_atom_site_aniso_U_11
_atom_site_aniso_U_22
_atom_site_aniso_U_33
_atom_site_aniso_U_12
_atom_site_aniso_U_13
_atom_site_aniso_U_23
Ir(1) 0.0418(6) 0.0521(6) 0.0481(6) -0.0015(6) -0.0126(5) 0.0057(6)
Ir(2) 0.0490(6) 0.0407(5) 0.0497(6) -0.0064(5) -0.0027(6) -0.0036(5)
Ir(3) 0.0440(6) 0.0729(8) 0.0533(7) 0.0080(7) 0.0091(5) -0.0091(6)
Ir(4) 0.0574(7) 0.0390(5) 0.0564(7) -0.0040(5) -0.0007(5) 0.0133(5)
I(1) 0.083(2) 0.109(2) 0.086(2) -0.016(1) -0.004(1) 0.048(1)
I(2) 0.092(2) 0.077(1) 0.091(2) -0.011(1) -0.049(1) 0.011(1)
I(3) 0.085(2) 0.099(2) 0.109(2) 0.009(1) 0.000(1) -0.058(2)
I(4) 0.086(1) 0.066(1) 0.076(1) -0.001(1) 0.032(1) 0.006(1)
N(1) 0.07(2) 0.07(2) 0.08(2) -0.04(1) -0.02(1) -0.05(1)
N(2) 0.06(1) 0.031(10) 0.08(1) -0.010(7) -0.03(1) 0.01(1)
N(3) 0.04(1) 0.04(1) 0.07(1) 0.010(10) 0.00(1) -0.011(8)
N(4) 0.05(1) 0.07(1) 0.06(1) 0.010(8) -0.02(1) -0.023(9)
N(5) 0.08(2) 0.06(1) 0.06(1) -0.01(1) 0.03(1) 0.00(1)
N(6) 0.06(1) 0.08(1) 0.035(9) -0.038(9) -0.014(7) 0.00(1)
N(7) 0.07(1) 0.05(1) 0.05(1) -0.03(1) 0.00(1) 0.022(9)
N(8) 0.08(2) 0.05(1) 0.06(1) 0.046(10) 0.03(1) 0.04(1)
C(1) 0.03(1) 0.04(1) 0.07(1) -0.02(1) 0.007(10) 0.00(1)
C(2) 0.05(2) 0.07(2) 0.05(2) 0.01(2) -0.01(1) -0.01(1)
C(3) 0.04(1) 0.05(2) 0.06(1) -0.02(1) 0.006(10) 0.00(1)
C(4) 0.04(1) 0.04(1) 0.05(1) -0.01(1) -0.01(1) 0.009(10)

loop_
_atom_type_symbol
_atom_type_description
_atom_type_scat_dispersion_real
_atom_type_scat_dispersion_imag
_atom_type_scat_source
C C 0.003 0.002
;International Tables for Crystallography
(1992, Vol. C, Tables 4.2.6.8 and 6.1.1.1)
;
H H 0.000 0.000
;International Tables for Crystallography
(1992, Vol. C, Table 6.1.1.2)
;
I I -0.474 1.812
;International Tables for Crystallography
(1992, Vol. C, Tables 4.2.6.8 and 6.1.1.1)
;
Ir Ir -1.444 7.990
;International Tables for Crystallography
(1992, Vol. C, Tables 4.2.6.8 and 6.1.1.1)
;
N N 0.006 0.003
;International Tables for Crystallography
(1992, Vol. C, Tables 4.2.6.8 and 6.1.1.1)
;

loop_
_geom_angle_atom_site_label_1
_geom_angle_atom_site_label_2
_geom_angle_atom_site_label_3
_geom_angle
_geom_angle_publ_flag
I(1) Ir(1) N(1) 90.6(8) yes
I(1) Ir(1) N(8) 85.6(6) yes
I(1) Ir(1) C(5) 137.2(9) yes
I(1) Ir(1) C(6) 100.9(10) yes
I(1) Ir(1) C(7) 94.7(8) yes
I(1) Ir(1) C(8) 122.6(8) yes
I(1) Ir(1) C(9) 162.1(7) yes
N(1) Ir(1) N(8) 85(1) yes
N(1) Ir(1) C(5) 132(1) yes
N(1) Ir(1) C(6) 160(1) yes
N(1) Ir(1) C(7) 125(1) yes
N(1) Ir(1) C(8) 95(1) yes
N(1) Ir(1) C(9) 97(1) yes
N(8) Ir(1) C(5) 93(1) yes
N(8) Ir(1) C(6) 110(1) yes
N(8) Ir(1) C(7) 148(1) yes
N(8) Ir(1) C(8) 151(1) yes
N(8) Ir(1) C(9) 110.9(10) yes
C(5) Ir(1) C(6) 40(1) yes
C(5) Ir(1) C(7) 65(1) yes
C(5) Ir(1) C(8) 65(1) yes
C(5) Ir(1) C(9) 39(1) yes
C(6) Ir(1) C(7) 38(1) yes
C(6) Ir(1) C(8) 65(1) yes
C(6) Ir(1) C(9) 67(1) yes
C(7) Ir(1) C(8) 39(1) yes
C(7) Ir(1) C(9) 67(1) yes
C(8) Ir(1) C(9) 40(1) yes
I(2) Ir(2) N(2) 86.4(6) yes
I(2) Ir(2) N(3) 90.7(6) yes
I(2) Ir(2) C(15) 160.3(8) yes
I(2) Ir(2) C(16) 138.4(10) yes
I(2) Ir(2) C(17) 100.9(9) yes
I(2) Ir(2) C(18) 94.4(8) yes
I(2) Ir(2) C(19) 123.2(9) yes
N(2) Ir(2) N(3) 83.8(9) yes
N(2) Ir(2) C(15) 111.9(10) yes
N(2) Ir(2) C(16) 93(1) yes
N(2) Ir(2) C(17) 111(1) yes
N(2) Ir(2) C(18) 148(1) yes
N(2) Ir(2) C(19) 150(1) yes
N(3) Ir(2) C(15) 98.5(10) yes
N(3) Ir(2) C(16) 130(1) yes
N(3) Ir(2) C(17) 160(1) yes
N(3) Ir(2) C(18) 127.4(10) yes
N(3) Ir(2) C(19) 98(1) yes
C(15) Ir(2) C(16) 37(1) yes
C(15) Ir(2) C(17) 66(1) yes
C(15) Ir(2) C(18) 66(1) yes
C(15) Ir(2) C(19) 38(1) yes
C(16) Ir(2) C(17) 41(1) yes
C(16) Ir(2) C(18) 65(1) yes
C(16) Ir(2) C(19) 62(1) yes
C(17) Ir(2) C(18) 37(1) yes
C(17) Ir(2) C(19) 62(1) yes
C(18) Ir(2) C(19) 38(1) yes
I(3) Ir(3) N(4) 86.2(6) yes
I(3) Ir(3) N(5) 88.5(7) yes
I(3) Ir(3) C(25) 96(1) yes
I(3) Ir(3) C(26) 106(1) yes
I(3) Ir(3) C(27) 141.5(9) yes
I(3) Ir(3) C(28) 160.9(9) yes
I(3) Ir(3) C(29) 122.9(10) yes
N(4) Ir(3) N(5) 84(1) yes
N(4) Ir(3) C(25) 144(1) yes
N(4) Ir(3) C(26) 108(1) yes
N(4) Ir(3) C(27) 93(1) yes
N(4) Ir(3) C(28) 111(1) yes
N(4) Ir(3) C(29) 150(1) yes
N(5) Ir(3) C(25) 130(1) yes
N(5) Ir(3) C(26) 160(1) yes
N(5) Ir(3) C(27) 129(1) yes
N(5) Ir(3) C(28) 98(1) yes
N(5) Ir(3) C(29) 96(1) yes
C(25) Ir(3) C(26) 36(1) yes
C(25) Ir(3) C(27) 62(1) yes
C(25) Ir(3) C(28) 65(1) yes
C(25) Ir(3) C(29) 40(1) yes
C(26) Ir(3) C(27) 37(1) yes
C(26) Ir(3) C(28) 62(1) yes
C(26) Ir(3) C(29) 64(1) yes
C(27) Ir(3) C(28) 36(1) yes
C(27) Ir(3) C(29) 63(1) yes
C(28) Ir(3) C(29) 38(1) yes
I(4) Ir(4) N(6) 85.5(7) yes
I(4) Ir(4) N(7) 87.3(7) yes
I(4) Ir(4) C(35) 139.0(8) yes
I(4) Ir(4) C(36) 104.3(8) yes
I(4) Ir(4) C(37) 94.3(10) yes
I(4) Ir(4) C(38) 117.8(9) yes
I(4) Ir(4) C(39) 155.9(10) yes
N(6) Ir(4) N(7) 85.5(9) yes
N(6) Ir(4) C(35) 135(1) yes
N(6) Ir(4) C(36) 160(1) yes
N(6) Ir(4) C(37) 127(1) yes
N(6) Ir(4) C(38) 98(1) yes
N(6) Ir(4) C(39) 101(1) yes
N(7) Ir(4) C(35) 94(1) yes
N(7) Ir(4) C(36) 111(1) yes
N(7) Ir(4) C(37) 147(1) yes
N(7) Ir(4) C(38) 154(1) yes
N(7) Ir(4) C(39) 115(1) yes
C(35) Ir(4) C(36) 37.7(10) yes
C(35) Ir(4) C(37) 63(1) yes
C(35) Ir(4) C(38) 65(1) yes
C(35) Ir(4) C(39) 39(1) yes
C(36) Ir(4) C(37) 36(1) yes
C(36) Ir(4) C(38) 62(1) yes
C(36) Ir(4) C(39) 62(1) yes
C(37) Ir(4) C(38) 36(1) yes
C(37) Ir(4) C(39) 62(1) yes
C(38) Ir(4) C(39) 38(1) yes
Ir(1) N(1) C(1) 164(2) yes
Ir(2) N(2) C(1) 120(1) yes
Ir(2) N(3) C(2) 171(2) yes
Ir(3) N(4) C(2) 117(1) yes
Ir(3) N(5) C(3) 171(2) yes
Ir(4) N(6) C(3) 116(1) yes
Ir(4) N(7) C(4) 163(2) yes
Ir(1) N(8) C(4) 122(1) yes
N(1) C(1) N(2) 174(3) yes
N(3) C(2) N(4) 176(3) yes
N(5) C(3) N(6) 176(3) yes
N(7) C(4) N(8) 165(3) yes
Ir(1) C(5) C(6) 64(1) yes
Ir(1) C(5) C(9) 68(1) yes
Ir(1) C(5) C(10) 124(2) yes
C(6) C(5) C(9) 106(3) yes
C(6) C(5) C(10) 127(3) yes
C(9) C(5) C(10) 125(3) yes
Ir(1) C(6) C(5) 75(2) yes
Ir(1) C(6) C(7) 74(2) yes
Ir(1) C(6) C(11) 130(2) yes
C(5) C(6) C(7) 111(3) yes
C(5) C(6) C(11) 124(3) yes
C(7) C(6) C(11) 122(3) yes
Ir(1) C(7) C(6) 66(1) yes
Ir(1) C(7) C(8) 68(1) yes
Ir(1) C(7) C(12) 129(2) yes
C(6) C(7) C(8) 106(2) yes
C(6) C(7) C(12) 132(3) yes
C(8) C(7) C(12) 121(3) yes
Ir(1) C(8) C(7) 72(1) yes
Ir(1) C(8) C(9) 70(1) yes
Ir(1) C(8) C(13) 127(2) yes
C(7) C(8) C(9) 110(2) yes
C(7) C(8) C(13) 132(3) yes
C(9) C(8) C(13) 116(2) yes
Ir(1) C(9) C(5) 72(1) yes
Ir(1) C(9) C(8) 68(1) yes
Ir(1) C(9) C(14) 128(2) yes
C(5) C(9) C(8) 105(2) yes
C(5) C(9) C(14) 122(2) yes
C(8) C(9) C(14) 131(2) yes
Ir(2) C(15) C(16) 70(1) yes
Ir(2) C(15) C(19) 70(2) yes
Ir(2) C(15) C(20) 127(2) yes
C(16) C(15) C(19) 104(2) yes
C(16) C(15) C(20) 127(2) yes
C(19) C(15) C(20) 127(2) yes
Ir(2) C(16) C(15) 71(1) yes
Ir(2) C(16) C(17) 71(1) yes
Ir(2) C(16) C(21) 129(2) yes
C(15) C(16) C(17) 109(2) yes
C(15) C(16) C(21) 123(3) yes
C(17) C(16) C(21) 126(3) yes
Ir(2) C(17) C(16) 67(1) yes
Ir(2) C(17) C(18) 72(2) yes
Ir(2) C(17) C(22) 126(2) yes
C(16) C(17) C(18) 107(2) yes
C(16) C(17) C(22) 121(2) yes
C(18) C(17) C(22) 130(3) yes
Ir(2) C(18) C(17) 69(2) yes
Ir(2) C(18) C(19) 67(2) yes
Ir(2) C(18) C(23) 126(2) yes
C(17) C(18) C(19) 103(3) yes
C(17) C(18) C(23) 123(2) yes
C(19) C(18) C(23) 132(3) yes
Ir(2) C(19) C(15) 71(2) yes
Ir(2) C(19) C(18) 74(2) yes
Ir(2) C(19) C(24) 124(2) yes
C(15) C(19) C(18) 115(3) yes
C(15) C(19) C(24) 122(3) yes
C(18) C(19) C(24) 122(3) yes
Ir(3) C(25) C(26) 68(2) yes
Ir(3) C(25) C(29) 68(2) yes
Ir(3) C(25) C(30) 120(3) yes
C(26) C(25) C(29) 104(4) yes
C(26) C(25) C(30) 137(4) yes
C(29) C(25) C(30) 117(4) yes
Ir(3) C(26) C(25) 74(2) yes
Ir(3) C(26) C(27) 75(2) yes
Ir(3) C(26) C(31) 128(3) yes
C(25) C(26) C(27) 112(3) yes
C(25) C(26) C(31) 114(4) yes
C(27) C(26) C(31) 131(3) yes
Ir(3) C(27) C(26) 67(2) yes
Ir(3) C(27) C(28) 70(1) yes
Ir(3) C(27) C(32) 126(3) yes
C(26) C(27) C(28) 107(3) yes
C(26) C(27) C(32) 122(3) yes
C(28) C(27) C(32) 129(3) yes
Ir(3) C(28) C(27) 73(2) yes
Ir(3) C(28) C(29) 69(2) yes
Ir(3) C(28) C(33) 124(2) yes
C(27) C(28) C(29) 109(3) yes
C(27) C(28) C(33) 123(3) yes
C(29) C(28) C(33) 127(3) yes
Ir(3) C(29) C(25) 70(2) yes
Ir(3) C(29) C(28) 71(2) yes
Ir(3) C(29) C(34) 125(2) yes
C(25) C(29) C(28) 104(3) yes
C(25) C(29) C(34) 135(3) yes
C(28) C(29) C(34) 119(3) yes
Ir(4) C(35) C(36) 73(1) yes
Ir(4) C(35) C(39) 70(1) yes
Ir(4) C(35) C(40) 121(2) yes
C(36) C(35) C(39) 105(2) yes
C(36) C(35) C(40) 127(3) yes
C(39) C(35) C(40) 127(3) yes
Ir(4) C(36) C(35) 68(1) yes
Ir(4) C(36) C(37) 70(2) yes
Ir(4) C(36) C(41) 124(2) yes
C(35) C(36) C(37) 109(2) yes
C(35) C(36) C(41) 128(3) yes
C(37) C(36) C(41) 121(3) yes
Ir(4) C(37) C(36) 72(2) yes
Ir(4) C(37) C(38) 72(2) yes
Ir(4) C(37) C(42) 130(2) yes
C(36) C(37) C(38) 110(3) yes
C(36) C(37) C(42) 125(3) yes
C(38) C(37) C(42) 123(3) yes
Ir(4) C(38) C(37) 70(2) yes
Ir(4) C(38) C(39) 67(1) yes
Ir(4) C(38) C(43) 126(2) yes
C(37) C(38) C(39) 105(3) yes
C(37) C(38) C(43) 130(3) yes
C(39) C(38) C(43) 124(3) yes
Ir(4) C(39) C(35) 70(1) yes
Ir(4) C(39) C(38) 73(2) yes
Ir(4) C(39) C(44) 122(2) yes
C(35) C(39) C(38) 108(2) yes
C(35) C(39) C(44) 120(3) yes
C(38) C(39) C(44) 130(3) yes
C(46) C(45) C(50) 110.259(4) yes
C(46) C(45) C(51) 124.30(2) yes
C(50) C(45) C(51) 117.20(1) yes
C(45) C(46) C(47) 124.45(2) yes
C(46) C(47) C(48) 114.42(2) yes
C(47) C(48) C(49) 127.055(3) yes
C(48) C(49) C(50) 113.17(2) yes
C(45) C(50) C(49) 124.39(2) yes

loop_
_geom_bond_atom_site_label_1
_geom_bond_atom_site_label_2
_geom_bond_distance
_geom_bond_publ_flag
Ir(1) I(1) 2.693(3) yes
Ir(1) N(1) 1.98(2) yes
Ir(1) N(8) 2.12(2) yes
Ir(1) C(5) 2.22(4) yes
Ir(1) C(6) 2.08(3) yes
Ir(1) C(7) 2.17(3) yes
Ir(1) C(8) 2.12(3) yes
Ir(1) C(9) 2.16(3) yes
Ir(2) I(2) 2.695(3) yes
Ir(2) N(2) 2.11(2) yes
Ir(2) N(3) 2.06(2) yes
Ir(2) C(15) 2.11(3) yes
Ir(2) C(16) 2.09(3) yes
Ir(2) C(17) 2.15(3) yes
Ir(2) C(18) 2.19(3) yes
Ir(2) C(19) 2.11(4) yes
Ir(3) I(3) 2.701(3) yes
Ir(3) N(4) 2.11(2) yes
Ir(3) N(5) 2.05(2) yes
Ir(3) C(25) 2.17(5) yes
Ir(3) C(26) 2.10(4) yes
Ir(3) C(27) 2.20(3) yes
Ir(3) C(28) 2.17(3) yes
Ir(3) C(29) 2.15(4) yes
Ir(4) I(4) 2.700(3) yes
Ir(4) N(6) 2.13(2) yes
Ir(4) N(7) 2.03(2) yes
Ir(4) C(35) 2.11(3) yes
Ir(4) C(36) 2.17(3) yes
Ir(4) C(37) 2.14(4) yes
Ir(4) C(38) 2.17(3) yes
Ir(4) C(39) 2.10(3) yes
N(1) C(1) 1.14(3) yes
N(2) C(1) 1.35(3) yes
N(3) C(2) 1.14(3) yes
N(4) C(2) 1.29(3) yes
N(5) C(3) 1.17(3) yes
N(6) C(3) 1.27(3) yes
N(7) C(4) 1.11(3) yes
N(8) C(4) 1.31(3) yes
C(5) C(6) 1.48(4) yes
C(5) C(9) 1.47(4) yes
C(5) C(10) 1.47(5) yes
C(6) C(7) 1.40(4) yes
C(6) C(11) 1.55(4) yes
C(7) C(8) 1.44(4) yes
C(7) C(12) 1.37(5) yes
C(8) C(9) 1.49(4) yes
C(8) C(13) 1.51(5) yes
C(9) C(14) 1.49(4) yes
C(15) C(16) 1.36(4) yes
C(15) C(19) 1.38(4) yes
C(15) C(20) 1.47(4) yes
C(16) C(17) 1.49(4) yes
C(16) C(21) 1.55(4) yes
C(17) C(18) 1.39(4) yes
C(17) C(22) 1.55(4) yes
C(18) C(19) 1.40(4) yes
C(18) C(23) 1.48(4) yes
C(19) C(24) 1.54(5) yes
C(25) C(26) 1.35(5) yes
C(25) C(29) 1.51(5) yes
C(25) C(30) 1.54(6) yes
C(26) C(27) 1.39(4) yes
C(26) C(31) 1.55(6) yes
C(27) C(28) 1.37(4) yes
C(27) C(32) 1.58(6) yes
C(28) C(29) 1.44(4) yes
C(28) C(33) 1.53(5) yes
C(29) C(34) 1.51(5) yes
C(35) C(36) 1.38(4) yes
C(35) C(39) 1.42(4) yes
C(35) C(40) 1.46(5) yes
C(36) C(37) 1.35(4) yes
C(36) C(41) 1.50(4) yes
C(37) C(38) 1.37(4) yes
C(37) C(42) 1.53(5) yes
C(38) C(39) 1.42(4) yes
C(38) C(43) 1.56(5) yes
C(39) C(44) 1.67(6) yes
C(45) C(46) 1.4950(8) yes
C(45) C(50) 1.521 yes
C(45) C(51) 1.3524(3) yes
C(46) C(47) 1.5659(4) yes
C(47) C(48) 1.2965(1) yes
C(48) C(49) 1.5719(6) yes
C(49) C(50) 1.4790(4) yes

loop_
_geom_contact_atom_site_label_1
_geom_contact_atom_site_label_2
_geom_contact_distance
Ir(1) I(1) 2.693(3)
Ir(2) I(2) 2.695(3)
Ir(3) I(3) 2.701(3)
Ir(4) I(4) 2.700(3)

loop_
_geom_torsion_atom_site_label_1
_geom_torsion_atom_site_label_2
_geom_torsion_atom_site_label_3
_geom_torsion_atom_site_label_4
_geom_torsion
_geom_torsion_publ_flag
Ir(1) N(1) C(1) N(2) -171(26) yes
Ir(1) N(8) C(4) N(7) -15(13) yes
Ir(1) C(5) C(6) C(7) 66(2) yes
Ir(1) C(5) C(6) C(11) -128(3) yes
Ir(1) C(5) C(9) C(8) -61(1) yes
Ir(1) C(5) C(9) C(14) 124(2) yes
Ir(1) C(6) C(5) C(9) -55(2) yes
Ir(1) C(6) C(5) C(10) 115(4) yes
Ir(1) C(6) C(7) C(8) 57(2) yes
Ir(1) C(6) C(7) C(12) -123(4) yes
Ir(1) C(7) C(6) C(5) -67(2) yes
Ir(1) C(7) C(6) C(11) 128(3) yes
Ir(1) C(7) C(8) C(9) 60(2) yes
Ir(1) C(7) C(8) C(13) -125(3) yes
Ir(1) C(8) C(7) C(6) -56(2) yes
Ir(1) C(8) C(7) C(12) 124(3) yes
Ir(1) C(8) C(9) C(5) 64(2) yes
Ir(1) C(8) C(9) C(14) -122(3) yes
Ir(1) C(9) C(5) C(6) 53(2) yes
Ir(1) C(9) C(5) C(10) -117(3) yes
Ir(1) C(9) C(8) C(7) -61(2) yes
Ir(1) C(9) C(8) C(13) 123(2) yes
Ir(2) N(2) C(1) N(1) 56(34) yes
Ir(2) N(3) C(2) N(4) 174(49) yes
Ir(2) C(15) C(16) C(17) -61(2) yes
Ir(2) C(15) C(16) C(21) 126(3) yes
Ir(2) C(15) C(19) C(18) 61(3) yes
Ir(2) C(15) C(19) C(24) -119(3) yes
Ir(2) C(16) C(15) C(19) 63(2) yes
Ir(2) C(16) C(15) C(20) -123(3) yes
Ir(2) C(16) C(17) C(18) -62(2) yes
Ir(2) C(16) C(17) C(22) 120(3) yes
Ir(2) C(17) C(16) C(15) 62(2) yes
Ir(2) C(17) C(16) C(21) -126(3) yes
Ir(2) C(17) C(18) C(19) -59(2) yes
Ir(2) C(17) C(18) C(23) 121(3) yes
Ir(2) C(18) C(17) C(16) 59(2) yes
Ir(2) C(18) C(17) C(22) -124(4) yes
Ir(2) C(18) C(19) C(15) -59(2) yes
Ir(2) C(18) C(19) C(24) 121(3) yes
Ir(2) C(19) C(15) C(16) -62(2) yes
Ir(2) C(19) C(15) C(20) 123(3) yes
Ir(2) C(19) C(18) C(17) 60(2) yes
Ir(2) C(19) C(18) C(23) -119(4) yes
Ir(3) N(4) C(2) N(3) -7(64) yes
Ir(3) N(5) C(3) N(6) -137(42) yes
Ir(3) C(25) C(26) C(27) -66(3) yes
Ir(3) C(25) C(26) C(31) 125(3) yes
Ir(3) C(25) C(29) C(28) 63(2) yes
Ir(3) C(25) C(29) C(34) -120(5) yes
Ir(3) C(26) C(25) C(29) 59(3) yes
Ir(3) C(26) C(25) C(30) -112(6) yes
Ir(3) C(26) C(27) C(28) -58(2) yes
Ir(3) C(26) C(27) C(32) 119(4) yes
Ir(3) C(27) C(26) C(25) 65(3) yes
Ir(3) C(27) C(26) C(31) -128(5) yes
Ir(3) C(27) C(28) C(29) -60(2) yes
Ir(3) C(27) C(28) C(33) 120(3) yes
Ir(3) C(28) C(27) C(26) 56(2) yes
Ir(3) C(28) C(27) C(32) -121(4) yes
Ir(3) C(28) C(29) C(25) -62(2) yes
Ir(3) C(28) C(29) C(34) 120(3) yes
Ir(3) C(29) C(25) C(26) -59(3) yes
Ir(3) C(29) C(25) C(30) 114(4) yes
Ir(3) C(29) C(28) C(27) 62(2) yes
Ir(3) C(29) C(28) C(33) -118(3) yes
Ir(4) N(6) C(3) N(5) -15(53) yes
Ir(4) N(7) C(4) N(8) -178(7) yes
Ir(4) C(35) C(36) C(37) 58(2) yes
Ir(4) C(35) C(36) C(41) -117(3) yes
Ir(4) C(35) C(39) C(38) -63(2) yes
Ir(4) C(35) C(39) C(44) 117(3) yes
Ir(4) C(36) C(35) C(39) -63(2) yes
Ir(4) C(36) C(35) C(40) 117(3) yes
Ir(4) C(36) C(37) C(38) 63(3) yes
Ir(4) C(36) C(37) C(42) -127(4) yes
Ir(4) C(37) C(36) C(35) -57(2) yes
Ir(4) C(37) C(36) C(41) 118(3) yes
Ir(4) C(37) C(38) C(39) 59(2) yes
Ir(4) C(37) C(38) C(43) -121(4) yes
Ir(4) C(38) C(37) C(36) -63(2) yes
Ir(4) C(38) C(37) C(42) 127(4) yes
Ir(4) C(38) C(39) C(35) 61(2) yes
Ir(4) C(38) C(39) C(44) -119(4) yes
Ir(4) C(39) C(35) C(36) 65(2) yes
Ir(4) C(39) C(35) C(40) -114(3) yes
Ir(4) C(39) C(38) C(37) -60(2) yes
Ir(4) C(39) C(38) C(43) 119(3) yes
I(1) Ir(1) N(1) C(1) 111(9) yes
I(1) Ir(1) N(8) C(4) -144(2) yes
I(1) Ir(1) C(5) C(6) 31(2) yes
I(1) Ir(1) C(5) C(9) 153(1) yes
I(1) Ir(1) C(5) C(10) -87(3) yes
I(1) Ir(1) C(6) C(5) -158(1) yes
I(1) Ir(1) C(6) C(7) 83(1) yes
I(1) Ir(1) C(6) C(11) -36(3) yes
I(1) Ir(1) C(7) C(6) -101(1) yes
I(1) Ir(1) C(7) C(8) 138(1) yes
I(1) Ir(1) C(7) C(12) 25(3) yes
I(1) Ir(1) C(8) C(7) -51(1) yes
I(1) Ir(1) C(8) C(9) -170(1) yes
I(1) Ir(1) C(8) C(13) 80(3) yes
I(1) Ir(1) C(9) C(5) -88(2) yes
I(1) Ir(1) C(9) C(8) 26(3) yes
I(1) Ir(1) C(9) C(14) 152(1) yes
I(2) Ir(2) N(2) C(1) 141(2) yes
I(2) Ir(2) N(3) C(2) -152(16) yes
I(2) Ir(2) C(15) C(16) 90(2) yes
I(2) Ir(2) C(15) C(19) -23(3) yes
I(2) Ir(2) C(15) C(20) -146(2) yes
I(2) Ir(2) C(16) C(15) -149(1) yes
I(2) Ir(2) C(16) C(17) -30(2) yes
I(2) Ir(2) C(16) C(21) 91(3) yes
I(2) Ir(2) C(17) C(16) 159(1) yes
I(2) Ir(2) C(17) C(18) -82(1) yes
I(2) Ir(2) C(17) C(22) 45(2) yes
I(2) Ir(2) C(18) C(17) 102(1) yes
I(2) Ir(2) C(18) C(19) -142(1) yes
I(2) Ir(2) C(18) C(23) -15(2) yes
I(2) Ir(2) C(19) C(15) 170(1) yes
I(2) Ir(2) C(19) C(18) 46(2) yes
I(2) Ir(2) C(19) C(24) -72(3) yes
I(3) Ir(3) N(4) C(2) -139(2) yes
I(3) Ir(3) N(5) C(3) 150(18) yes
I(3) Ir(3) C(25) C(26) -108(2) yes
I(3) Ir(3) C(25) C(29) 134(2) yes
I(3) Ir(3) C(25) C(30) 24(3) yes
I(3) Ir(3) C(26) C(25) 78(2) yes
I(3) Ir(3) C(26) C(27) -162(1) yes
I(3) Ir(3) C(26) C(31) -30(4) yes
I(3) Ir(3) C(27) C(26) 28(2) yes
I(3) Ir(3) C(27) C(28) 148(1) yes
I(3) Ir(3) C(27) C(32) -86(4) yes
I(3) Ir(3) C(28) C(27) -96(3) yes
I(3) Ir(3) C(28) C(29) 21(3) yes
I(3) Ir(3) C(28) C(33) 143(2) yes
I(3) Ir(3) C(29) C(25) -57(2) yes
I(3) Ir(3) C(29) C(28) -171(1) yes
I(3) Ir(3) C(29) C(34) 75(3) yes
I(4) Ir(4) N(6) C(3) 137(2) yes
I(4) Ir(4) N(7) C(4) -149(8) yes
I(4) Ir(4) C(35) C(36) 28(2) yes
I(4) Ir(4) C(35) C(39) 142(1) yes
I(4) Ir(4) C(35) C(40) -95(3) yes
I(4) Ir(4) C(36) C(35) -160(1) yes
I(4) Ir(4) C(36) C(37) 77(2) yes
I(4) Ir(4) C(36) C(41) -38(2) yes
I(4) Ir(4) C(37) C(36) -108(1) yes
I(4) Ir(4) C(37) C(38) 132(2) yes
I(4) Ir(4) C(37) C(42) 13(3) yes
I(4) Ir(4) C(38) C(37) -55(2) yes
I(4) Ir(4) C(38) C(39) -172(1) yes
I(4) Ir(4) C(38) C(43) 70(3) yes
I(4) Ir(4) C(39) C(35) -100(2) yes
I(4) Ir(4) C(39) C(38) 16(3) yes
I(4) Ir(4) C(39) C(44) 145(2) yes
N(1) Ir(1) N(8) C(4) -53(2) yes
N(1) Ir(1) C(5) C(6) -154(1) yes
N(1) Ir(1) C(5) C(9) -33(2) yes
N(1) Ir(1) C(5) C(10) 86(3) yes
N(1) Ir(1) C(6) C(5) 75(4) yes
N(1) Ir(1) C(6) C(7) -41(4) yes
N(1) Ir(1) C(6) C(11) -162(3) yes
N(1) Ir(1) C(7) C(6) 164(1) yes
N(1) Ir(1) C(7) C(8) 44(2) yes
N(1) Ir(1) C(7) C(12) -69(3) yes
N(1) Ir(1) C(8) C(7) -145(1) yes
N(1) Ir(1) C(8) C(9) 95(1) yes
N(1) Ir(1) C(8) C(13) -13(3) yes
N(1) Ir(1) C(9) C(5) 155(1) yes
N(1) Ir(1) C(9) C(8) -89(1) yes
N(1) Ir(1) C(9) C(14) 37(2) yes
N(2) Ir(2) N(3) C(2) -66(16) yes
N(2) Ir(2) C(15) C(16) -65(2) yes
N(2) Ir(2) C(15) C(19) -179(1) yes
N(2) Ir(2) C(15) C(20) 57(2) yes
N(2) Ir(2) C(16) C(15) 122(1) yes
N(2) Ir(2) C(16) C(17) -119(1) yes
N(2) Ir(2) C(16) C(21) 2(3) yes
N(2) Ir(2) C(17) C(16) 69(1) yes
N(2) Ir(2) C(17) C(18) -173(1) yes
N(2) Ir(2) C(17) C(22) -44(3) yes
N(2) Ir(2) C(18) C(17) 11(3) yes
N(2) Ir(2) C(18) C(19) 127(2) yes
N(2) Ir(2) C(18) C(23) -105(3) yes
N(2) Ir(2) C(19) C(15) 0(3) yes
N(2) Ir(2) C(19) C(18) -124(2) yes
N(2) Ir(2) C(19) C(24) 117(3) yes
N(3) Ir(2) N(2) C(1) 50(2) yes
N(3) Ir(2) C(15) C(16) -152(1) yes
N(3) Ir(2) C(15) C(19) 93(1) yes
N(3) Ir(2) C(15) C(20) -29(2) yes
N(3) Ir(2) C(16) C(15) 37(2) yes
N(3) Ir(2) C(16) C(17) 155(1) yes
N(3) Ir(2) C(16) C(21) -81(3) yes
N(3) Ir(2) C(17) C(16) -73(3) yes
N(3) Ir(2) C(17) C(18) 43(4) yes
N(3) Ir(2) C(17) C(22) 172(2) yes
N(3) Ir(2) C(18) C(17) -163(1) yes
N(3) Ir(2) C(18) C(19) -48(2) yes
N(3) Ir(2) C(18) C(23) 78(2) yes
N(3) Ir(2) C(19) C(15) -92(1) yes
N(3) Ir(2) C(19) C(18) 143(1) yes
N(3) Ir(2) C(19) C(24) 24(3) yes
N(4) Ir(3) N(5) C(3) 63(18) yes
N(4) Ir(3) C(25) C(26) -16(4) yes
N(4) Ir(3) C(25) C(29) -132(2) yes
N(4) Ir(3) C(25) C(30) 117(3) yes
N(4) Ir(3) C(26) C(25) 170(2) yes
N(4) Ir(3) C(26) C(27) -70(2) yes
N(4) Ir(3) C(26) C(31) 61(4) yes
N(4) Ir(3) C(27) C(26) 116(2) yes
N(4) Ir(3) C(27) C(28) -123(2) yes
N(4) Ir(3) C(27) C(32) 1(3) yes
N(4) Ir(3) C(28) C(27) 64(2) yes
N(4) Ir(3) C(28) C(29) -177(1) yes
N(4) Ir(3) C(28) C(33) -55(3) yes
N(4) Ir(3) C(29) C(25) 119(2) yes
N(4) Ir(3) C(29) C(28) 4(3) yes
N(4) Ir(3) C(29) C(34) -107(3) yes
N(5) Ir(3) N(4) C(2) -50(2) yes
N(5) Ir(3) C(25) C(26) 157(2) yes
N(5) Ir(3) C(25) C(29) 40(3) yes
N(5) Ir(3) C(25) C(30) -68(4) yes
N(5) Ir(3) C(26) C(25) -59(4) yes
N(5) Ir(3) C(26) C(27) 59(4) yes
N(5) Ir(3) C(26) C(31) -168(3) yes
N(5) Ir(3) C(27) C(26) -157(2) yes
N(5) Ir(3) C(27) C(28) -37(2) yes
N(5) Ir(3) C(27) C(32) 87(4) yes
N(5) Ir(3) C(28) C(27) 151(2) yes
N(5) Ir(3) C(28) C(29) -89(2) yes
N(5) Ir(3) C(28) C(33) 32(3) yes
N(5) Ir(3) C(29) C(25) -150(2) yes
N(5) Ir(3) C(29) C(28) 95(2) yes
N(5) Ir(3) C(29) C(34) -17(3) yes
N(6) Ir(4) N(7) C(4) -63(8) yes
N(6) Ir(4) C(35) C(36) -151(1) yes
N(6) Ir(4) C(35) C(39) -38(2) yes
N(6) Ir(4) C(35) C(40) 84(3) yes
N(6) Ir(4) C(36) C(35) 80(3) yes
N(6) Ir(4) C(36) C(37) -40(3) yes
N(6) Ir(4) C(36) C(41) -156(2) yes
N(6) Ir(4) C(37) C(36) 164(1) yes
N(6) Ir(4) C(37) C(38) 45(2) yes
N(6) Ir(4) C(37) C(42) -74(3) yes
N(6) Ir(4) C(38) C(37) -145(2) yes
N(6) Ir(4) C(38) C(39) 98(1) yes
N(6) Ir(4) C(38) C(43) -18(3) yes
N(6) Ir(4) C(39) C(35) 153(1) yes
N(6) Ir(4) C(39) C(38) -88(1) yes
N(6) Ir(4) C(39) C(44) 39(3) yes
N(7) Ir(4) N(6) C(3) 50(2) yes
N(7) Ir(4) C(35) C(36) 119(1) yes
N(7) Ir(4) C(35) C(39) -126(1) yes
N(7) Ir(4) C(35) C(40) -3(3) yes
N(7) Ir(4) C(36) C(35) -68(1) yes
N(7) Ir(4) C(36) C(37) 170(1) yes
N(7) Ir(4) C(36) C(41) 54(3) yes
N(7) Ir(4) C(37) C(36) -16(3) yes
N(7) Ir(4) C(37) C(38) -135(2) yes
N(7) Ir(4) C(37) C(42) 105(3) yes
N(7) Ir(4) C(38) C(37) 117(2) yes
N(7) Ir(4) C(38) C(39) 1(3) yes
N(7) Ir(4) C(38) C(43) -115(3) yes
N(7) Ir(4) C(39) C(35) 62(2) yes
N(7) Ir(4) C(39) C(38) -179(1) yes
N(7) Ir(4) C(39) C(44) -50(3) yes
N(8) Ir(1) N(1) C(1) 26(9) yes
N(8) Ir(1) C(5) C(6) 118(2) yes
N(8) Ir(1) C(5) C(9) -119(1) yes
N(8) Ir(1) C(5) C(10) 0(3) yes
N(8) Ir(1) C(6) C(5) -69(2) yes
N(8) Ir(1) C(6) C(7) 173(1) yes
N(8) Ir(1) C(6) C(11) 52(3) yes
N(8) Ir(1) C(7) C(6) -12(3) yes
N(8) Ir(1) C(7) C(8) -131(2) yes
N(8) Ir(1) C(7) C(12) 114(3) yes
N(8) Ir(1) C(8) C(7) 124(2) yes
N(8) Ir(1) C(8) C(9) 5(3) yes
N(8) Ir(1) C(8) C(13) -104(3) yes
N(8) Ir(1) C(9) C(5) 68(2) yes
N(8) Ir(1) C(9) C(8) -177(1) yes
N(8) Ir(1) C(9) C(14) -50(2) yes
C(1) N(1) Ir(1) C(5) -63(9) yes
C(1) N(1) Ir(1) C(6) -120(9) yes
C(1) N(1) Ir(1) C(7) -151(9) yes
C(1) N(1) Ir(1) C(8) -125(9) yes
C(1) N(1) Ir(1) C(9) -84(9) yes
C(1) N(2) Ir(2) C(15) -46(2) yes
C(1) N(2) Ir(2) C(16) -80(2) yes
C(1) N(2) Ir(2) C(17) -118(2) yes
C(1) N(2) Ir(2) C(18) -125(2) yes
C(1) N(2) Ir(2) C(19) -46(3) yes
C(2) N(3) Ir(2) C(15) 44(16) yes
C(2) N(3) Ir(2) C(16) 22(16) yes
C(2) N(3) Ir(2) C(17) 79(16) yes
C(2) N(3) Ir(2) C(18) 110(16) yes
C(2) N(3) Ir(2) C(19) 83(16) yes
C(2) N(4) Ir(3) C(25) 124(3) yes
C(2) N(4) Ir(3) C(26) 114(2) yes
C(2) N(4) Ir(3) C(27) 79(2) yes
C(2) N(4) Ir(3) C(28) 47(2) yes
C(2) N(4) Ir(3) C(29) 43(3) yes
C(3) N(5) Ir(3) C(25) -112(18) yes
C(3) N(5) Ir(3) C(26) -69(19) yes
C(3) N(5) Ir(3) C(27) -26(19) yes
C(3) N(5) Ir(3) C(28) -47(18) yes
C(3) N(5) Ir(3) C(29) -87(18) yes
C(3) N(6) Ir(4) C(35) -41(2) yes
C(3) N(6) Ir(4) C(36) -101(3) yes
C(3) N(6) Ir(4) C(37) -130(2) yes
C(3) N(6) Ir(4) C(38) -104(2) yes
C(3) N(6) Ir(4) C(39) -65(2) yes
C(4) N(7) Ir(4) C(35) 71(8) yes
C(4) N(7) Ir(4) C(36) 106(8) yes
C(4) N(7) Ir(4) C(37) 116(8) yes
C(4) N(7) Ir(4) C(38) 36(9) yes
C(4) N(7) Ir(4) C(39) 37(8) yes
C(4) N(8) Ir(1) C(5) 78(2) yes
C(4) N(8) Ir(1) C(6) 115(2) yes
C(4) N(8) Ir(1) C(7) 123(2) yes
C(4) N(8) Ir(1) C(8) 38(3) yes
C(4) N(8) Ir(1) C(9) 42(2) yes
C(5) Ir(1) C(6) C(7) -117(2) yes
C(5) Ir(1) C(6) C(11) 122(4) yes
C(5) Ir(1) C(7) C(6) 38(1) yes
C(5) Ir(1) C(7) C(8) -80(1) yes
C(5) Ir(1) C(7) C(12) 165(3) yes
C(5) Ir(1) C(8) C(7) 80(1) yes
C(5) Ir(1) C(8) C(9) -39(1) yes
C(5) Ir(1) C(8) C(13) -148(3) yes
C(5) Ir(1) C(9) C(8) 114(2) yes
C(5) Ir(1) C(9) C(14) -118(3) yes
C(5) C(6) Ir(1) C(7) 117(2) yes
C(5) C(6) Ir(1) C(8) 80(2) yes
C(5) C(6) Ir(1) C(9) 35(1) yes
C(5) C(6) C(7) C(8) -9(4) yes
C(5) C(6) C(7) C(12) 169(3) yes
C(5) C(9) Ir(1) C(6) -36(1) yes
C(5) C(9) Ir(1) C(7) -78(1) yes
C(5) C(9) Ir(1) C(8) -114(2) yes
C(5) C(9) C(8) C(7) 2(3) yes
C(5) C(9) C(8) C(13) -172(3) yes
C(6) Ir(1) C(5) C(9) 121(2) yes
C(6) Ir(1) C(5) C(10) -119(4) yes
C(6) Ir(1) C(7) C(8) -119(2) yes
C(6) Ir(1) C(7) C(12) 126(4) yes
C(6) Ir(1) C(8) C(7) 36(1) yes
C(6) Ir(1) C(8) C(9) -83(1) yes
C(6) Ir(1) C(8) C(13) 167(3) yes
C(6) Ir(1) C(9) C(8) 78(1) yes
C(6) Ir(1) C(9) C(14) -155(3) yes
C(6) C(5) Ir(1) C(7) -37(1) yes
C(6) C(5) Ir(1) C(8) -80(2) yes
C(6) C(5) Ir(1) C(9) -121(2) yes
C(6) C(5) C(9) C(8) -7(3) yes
C(6) C(5) C(9) C(14) 177(2) yes
C(6) C(7) Ir(1) C(8) 119(2) yes
C(6) C(7) Ir(1) C(9) 81(1) yes
C(6) C(7) C(8) C(9) 4(3) yes
C(6) C(7) C(8) C(13) 177(3) yes
C(7) Ir(1) C(5) C(9) 84(1) yes
C(7) Ir(1) C(5) C(10) -156(3) yes
C(7) Ir(1) C(6) C(11) -120(4) yes
C(7) Ir(1) C(8) C(9) -119(2) yes
C(7) Ir(1) C(8) C(13) 131(3) yes
C(7) Ir(1) C(9) C(8) 36(1) yes
C(7) Ir(1) C(9) C(14) 163(2) yes
C(7) C(6) Ir(1) C(8) -37(1) yes
C(7) C(6) Ir(1) C(9) -81(1) yes
C(7) C(6) C(5) C(9) 11(4) yes
C(7) C(6) C(5) C(10) -178(3) yes
C(7) C(8) Ir(1) C(9) 119(2) yes
C(7) C(8) C(9) C(14) 175(3) yes
C(8) Ir(1) C(5) C(9) 40(1) yes
C(8) Ir(1) C(5) C(10) 159(3) yes
C(8) Ir(1) C(6) C(11) -157(3) yes
C(8) Ir(1) C(7) C(12) -113(3) yes
C(8) Ir(1) C(9) C(14) 126(3) yes
C(8) C(7) Ir(1) C(9) -37(1) yes
C(8) C(7) C(6) C(11) -174(2) yes
C(8) C(9) C(5) C(10) -178(3) yes
C(9) Ir(1) C(5) C(10) 119(3) yes
C(9) Ir(1) C(6) C(11) 157(3) yes
C(9) Ir(1) C(7) C(12) -151(3) yes
C(9) Ir(1) C(8) C(13) -109(3) yes
C(9) C(5) C(6) C(11) 175(3) yes
C(9) C(8) C(7) C(12) -174(3) yes
C(10) C(5) C(6) C(11) -13(6) yes
C(10) C(5) C(9) C(14) 7(5) yes
C(11) C(6) C(7) C(12) 4(6) yes
C(12) C(7) C(8) C(13) -1(5) yes
C(13) C(8) C(9) C(14) 1(5) yes
C(15) Ir(2) C(16) C(17) 118(2) yes
C(15) Ir(2) C(16) C(21) -119(4) yes
C(15) Ir(2) C(17) C(16) -35(1) yes
C(15) Ir(2) C(17) C(18) 81(2) yes
C(15) Ir(2) C(17) C(22) -149(3) yes
C(15) Ir(2) C(18) C(17) -81(1) yes
C(15) Ir(2) C(18) C(19) 33(2) yes
C(15) Ir(2) C(18) C(23) 161(3) yes
C(15) Ir(2) C(19) C(18) -124(3) yes
C(15) Ir(2) C(19) C(24) 117(3) yes
C(15) C(16) Ir(2) C(17) -118(2) yes
C(15) C(16) Ir(2) C(18) -82(1) yes
C(15) C(16) Ir(2) C(19) -39(1) yes
C(15) C(16) C(17) C(18) 0(3) yes
C(15) C(16) C(17) C(22) -177(3) yes
C(15) C(19) Ir(2) C(16) 39(1) yes
C(15) C(19) Ir(2) C(17) 85(2) yes
C(15) C(19) Ir(2) C(18) 124(3) yes
C(15) C(19) C(18) C(17) 1(4) yes
C(15) C(19) C(18) C(23) -179(3) yes
C(16) Ir(2) C(15) C(19) -114(2) yes
C(16) Ir(2) C(15) C(20) 123(3) yes
C(16) Ir(2) C(17) C(18) 117(2) yes
C(16) Ir(2) C(17) C(22) -113(3) yes
C(16) Ir(2) C(18) C(17) -39(1) yes
C(16) Ir(2) C(18) C(19) 75(2) yes
C(16) Ir(2) C(18) C(23) -157(3) yes
C(16) Ir(2) C(19) C(18) -85(2) yes
C(16) Ir(2) C(19) C(24) 156(3) yes
C(16) C(15) Ir(2) C(17) 39(1) yes
C(16) C(15) Ir(2) C(18) 80(1) yes
C(16) C(15) Ir(2) C(19) 114(2) yes
C(16) C(15) C(19) C(18) -1(4) yes
C(16) C(15) C(19) C(24) 177(3) yes
C(16) C(17) Ir(2) C(18) -117(2) yes
C(16) C(17) Ir(2) C(19) -78(1) yes
C(16) C(17) C(18) C(19) 0(4) yes
C(16) C(17) C(18) C(23) -179(3) yes
C(17) Ir(2) C(15) C(19) -74(2) yes
C(17) Ir(2) C(15) C(20) 162(3) yes
C(17) Ir(2) C(16) C(21) 122(4) yes
C(17) Ir(2) C(18) C(19) 115(3) yes
C(17) Ir(2) C(18) C(23) -117(3) yes
C(17) Ir(2) C(19) C(18) -38(1) yes
C(17) Ir(2) C(19) C(24) -156(3) yes
C(17) C(16) Ir(2) C(18) 36(1) yes
C(17) C(16) Ir(2) C(19) 78(1) yes
C(17) C(16) C(15) C(19) 1(3) yes
C(17) C(16) C(15) C(20) 174(3) yes
C(17) C(18) Ir(2) C(19) -115(3) yes
C(17) C(18) C(19) C(24) -178(3) yes
C(18) Ir(2) C(15) C(19) -33(1) yes
C(18) Ir(2) C(15) C(20) -156(3) yes
C(18) Ir(2) C(16) C(21) 158(3) yes
C(18) Ir(2) C(17) C(22) 128(3) yes
C(18) Ir(2) C(19) C(24) -118(3) yes
C(18) C(17) Ir(2) C(19) 39(1) yes
C(18) C(17) C(16) C(21) 171(3) yes
C(18) C(19) C(15) C(20) -175(3) yes
C(19) Ir(2) C(15) C(20) -122(3) yes
C(19) Ir(2) C(16) C(21) -158(3) yes
C(19) Ir(2) C(17) C(22) 167(3) yes
C(19) Ir(2) C(18) C(23) 127(3) yes
C(19) C(15) C(16) C(21) -170(3) yes
C(19) C(18) C(17) C(22) 175(3) yes
C(20) C(15) C(16) C(21) 2(5) yes
C(20) C(15) C(19) C(24) 4(6) yes
C(21) C(16) C(17) C(22) -5(5) yes
C(22) C(17) C(18) C(23) -3(6) yes
C(23) C(18) C(19) C(24) 1(6) yes
C(25) Ir(3) C(26) C(27) 119(3) yes
C(25) Ir(3) C(26) C(31) -108(5) yes
C(25) Ir(3) C(27) C(26) -36(2) yes
C(25) Ir(3) C(27) C(28) 84(2) yes
C(25) Ir(3) C(27) C(32) -150(4) yes
C(25) Ir(3) C(28) C(27) -77(2) yes
C(25) Ir(3) C(28) C(29) 41(2) yes
C(25) Ir(3) C(28) C(33) 163(3) yes
C(25) Ir(3) C(29) C(28) -114(3) yes
C(25) Ir(3) C(29) C(34) 133(4) yes
C(25) C(26) Ir(3) C(27) -119(3) yes
C(25) C(26) Ir(3) C(28) -83(2) yes
C(25) C(26) Ir(3) C(29) -40(2) yes
C(25) C(26) C(27) C(28) 7(4) yes
C(25) C(26) C(27) C(32) -174(4) yes
C(25) C(29) Ir(3) C(26) 36(2) yes
C(25) C(29) Ir(3) C(27) 78(2) yes
C(25) C(29) Ir(3) C(28) 114(3) yes
C(25) C(29) C(28) C(27) 0(4) yes
C(25) C(29) C(28) C(33) 179(3) yes
C(26) Ir(3) C(25) C(29) -116(3) yes
C(26) Ir(3) C(25) C(30) 133(5) yes
C(26) Ir(3) C(27) C(28) 120(3) yes
C(26) Ir(3) C(27) C(32) -114(4) yes
C(26) Ir(3) C(28) C(27) -36(1) yes
C(26) Ir(3) C(28) C(29) 82(2) yes
C(26) Ir(3) C(28) C(33) -155(3) yes
C(26) Ir(3) C(29) C(28) -77(2) yes
C(26) Ir(3) C(29) C(34) 169(3) yes
C(26) C(25) Ir(3) C(27) 36(2) yes
C(26) C(25) Ir(3) C(28) 77(2) yes
C(26) C(25) Ir(3) C(29) 116(3) yes
C(26) C(25) C(29) C(28) 4(5) yes
C(26) C(25) C(29) C(34) 179(4) yes
C(26) C(27) Ir(3) C(28) -120(3) yes
C(26) C(27) Ir(3) C(29) -82(2) yes
C(26) C(27) C(28) C(29) -4(4) yes
C(26) C(27) C(28) C(33) 176(3) yes
C(27) Ir(3) C(25) C(29) -79(2) yes
C(27) Ir(3) C(25) C(30) 170(4) yes
C(27) Ir(3) C(26) C(31) 131(5) yes
C(27) Ir(3) C(28) C(29) 118(3) yes
C(27) Ir(3) C(28) C(33) -119(3) yes
C(27) Ir(3) C(29) C(28) -35(1) yes
C(27) Ir(3) C(29) C(34) -148(3) yes
C(27) C(26) Ir(3) C(28) 35(1) yes
C(27) C(26) Ir(3) C(29) 78(2) yes
C(27) C(26) C(25) C(29) -6(5) yes
C(27) C(26) C(25) C(30) -179(5) yes
C(27) C(28) Ir(3) C(29) -118(3) yes
C(27) C(28) C(29) C(34) -176(3) yes
C(28) Ir(3) C(25) C(29) -39(2) yes
C(28) Ir(3) C(25) C(30) -148(4) yes
C(28) Ir(3) C(26) C(31) 167(4) yes
C(28) Ir(3) C(27) C(32) 125(4) yes
C(28) Ir(3) C(29) C(34) -112(4) yes
C(28) C(27) Ir(3) C(29) 38(2) yes
C(28) C(27) C(26) C(31) 172(4) yes
C(28) C(29) C(25) C(30) 178(3) yes
C(29) Ir(3) C(25) C(30) -109(4) yes
C(29) Ir(3) C(26) C(31) -149(4) yes
C(29) Ir(3) C(27) C(32) 163(4) yes
C(29) Ir(3) C(28) C(33) 121(3) yes
C(29) C(25) C(26) C(31) -175(3) yes
C(29) C(28) C(27) C(32) 177(4) yes
C(30) C(25) C(26) C(31) 12(9) yes
C(30) C(25) C(29) C(34) -6(8) yes
C(31) C(26) C(27) C(32) -8(7) yes
C(32) C(27) C(28) C(33) -1(6) yes
C(33) C(28) C(29) C(34) 2(6) yes
C(35) Ir(4) C(36) C(37) -121(2) yes
C(35) Ir(4) C(36) C(41) 122(3) yes
C(35) Ir(4) C(37) C(36) 35(1) yes
C(35) Ir(4) C(37) C(38) -83(2) yes
C(35) Ir(4) C(37) C(42) 157(4) yes
C(35) Ir(4) C(38) C(37) 78(2) yes
C(35) Ir(4) C(38) C(39) -38(1) yes
C(35) Ir(4) C(38) C(43) -155(3) yes
C(35) Ir(4) C(39) C(38) 117(2) yes
C(35) Ir(4) C(39) C(44) -113(3) yes
C(35) C(36) Ir(4) C(37) 121(2) yes
C(35) C(36) Ir(4) C(38) 84(1) yes
C(35) C(36) Ir(4) C(39) 40(1) yes
C(35) C(36) C(37) C(38) 5(4) yes
C(35) C(36) C(37) C(42) 174(3) yes
C(35) C(39) Ir(4) C(36) -39(1) yes
C(35) C(39) Ir(4) C(37) -80(2) yes
C(35) C(39) Ir(4) C(38) -117(2) yes
C(35) C(39) C(38) C(37) 1(4) yes
C(35) C(39) C(38) C(43) -178(3) yes
C(36) Ir(4) C(35) C(39) 113(2) yes
C(36) Ir(4) C(35) C(40) -123(3) yes
C(36) Ir(4) C(37) C(38) -119(3) yes
C(36) Ir(4) C(37) C(42) 121(4) yes
C(36) Ir(4) C(38) C(37) 36(2) yes
C(36) Ir(4) C(38) C(39) -80(2) yes
C(36) Ir(4) C(38) C(43) 162(3) yes
C(36) Ir(4) C(39) C(38) 78(2) yes
C(36) Ir(4) C(39) C(44) -152(3) yes
C(36) C(35) Ir(4) C(37) -34(1) yes
C(36) C(35) Ir(4) C(38) -75(1) yes
C(36) C(35) Ir(4) C(39) -113(2) yes
C(36) C(35) C(39) C(38) 1(3) yes
C(36) C(35) C(39) C(44) -176(3) yes
C(36) C(37) Ir(4) C(38) 119(3) yes
C(36) C(37) Ir(4) C(39) 79(2) yes
C(36) C(37) C(38) C(39) -3(4) yes
C(36) C(37) C(38) C(43) 175(3) yes
C(37) Ir(4) C(35) C(39) 78(2) yes
C(37) Ir(4) C(35) C(40) -158(3) yes
C(37) Ir(4) C(36) C(41) -115(3) yes
C(37) Ir(4) C(38) C(39) -116(3) yes
C(37) Ir(4) C(38) C(43) 126(4) yes
C(37) Ir(4) C(39) C(38) 37(1) yes
C(37) Ir(4) C(39) C(44) 165(3) yes
C(37) C(36) Ir(4) C(38) -36(2) yes
C(37) C(36) Ir(4) C(39) -80(2) yes
C(37) C(36) C(35) C(39) -4(3) yes
C(37) C(36) C(35) C(40) 176(3) yes
C(37) C(38) Ir(4) C(39) 116(3) yes
C(37) C(38) C(39) C(44) 179(3) yes
C(38) Ir(4) C(35) C(39) 37(1) yes
C(38) Ir(4) C(35) C(40) 160(3) yes
C(38) Ir(4) C(36) C(41) -152(3) yes
C(38) Ir(4) C(37) C(42) -119(4) yes
C(38) Ir(4) C(39) C(44) 128(3) yes
C(38) C(37) Ir(4) C(39) -39(2) yes
C(38) C(37) C(36) C(41) -177(3) yes
C(38) C(39) C(35) C(40) -178(3) yes
C(39) Ir(4) C(35) C(40) 122(3) yes
C(39) Ir(4) C(36) C(41) 163(3) yes
C(39) Ir(4) C(37) C(42) -158(4) yes
C(39) Ir(4) C(38) C(43) -116(3) yes
C(39) C(35) C(36) C(41) 179(3) yes
C(39) C(38) C(37) C(42) -173(3) yes
C(40) C(35) C(36) C(41) 0(6) yes
C(40) C(35) C(39) C(44) 2(5) yes
C(41) C(36) C(37) C(42) -8(6) yes
C(42) C(37) C(38) C(43) 5(7) yes
C(43) C(38) C(39) C(44) 0(6) yes
C(45) C(46) C(47) C(48) 14.252(3) yes
C(45) C(50) C(49) C(48) 2.3191(1) yes
C(46) C(45) C(50) C(49) 17.249(7) yes
C(46) C(47) C(48) C(49) 10.619(2) yes
C(47) C(46) C(45) C(50) -26.7238(8) yes
C(47) C(46) C(45) C(51) -174.0186(4) yes
C(47) C(48) C(49) C(50) -18.577(3) yes
C(49) C(50) C(45) C(51) 167.125(2) yes
C(49) C(50) C(45) C(51) 167.125(2) yes
